data_2002477
loop_
_publ_author_name
'Boehlke, A'
'Mueller-Buschbaum, Hk'

_publ_section_title
;
Ba2 Cu O2 I: Eine Verbindung mit neuem Strukturtyp und ein Beitrag
ueber Ba2 Cu O2 Br mit Ba2 Cu O2 Cl-Struktur
;
_journal_name_full 'Journal of the Less-Common Metals'
_journal_page_first 311
_journal_page_last 317
_journal_paper_doi 10.1016/0022-5088(90)90066-S
_journal_volume 158
_journal_year 1990
_chemical_formula_structural 'Ba2 Cu O2 I'
_chemical_formula_sum 'Ba2 Cu I O2'
_chemical_name_systematic 'Dibarium copper(I) dioxide iodide'
_space_group_IT_number 11
_symmetry_cell_setting monoclinic
_symmetry_Int_Tables_number 11
_symmetry_space_group_name_Hall '-P 2yb'
_symmetry_space_group_name_H-M 'P 1 21/m 1'
_cell_angle_alpha 90
_cell_angle_beta 91.290(24)
_cell_angle_gamma 90
_cell_formula_units_Z 4
_cell_length_a 11.040(3)
_cell_length_b 4.370(1)
_cell_length_c 13.980(5)
_cell_volume 674.3
_refine_ls_R_factor_all 0.055
_cod_database_code 2002477

loop_
_symmetry_equiv_pos_as_xyz
x,y,z
-x,1/2+y,-z
-x,-y,-z
x,1/2-y,z

loop_
_atom_site_label
_atom_site_type_symbol
_atom_site_symmetry_multiplicity
_atom_site_Wyckoff_symbol
_atom_site_fract_x
_atom_site_fract_y
_atom_site_fract_z
_atom_site_occupancy
_atom_site_attached_hydrogens
_atom_site_calc_flag
Ba1 Ba2+ 2 e 0.5819(5) 0.25 0.4054(4) 1. 0 d
Ba2 Ba2+ 2 e 0.1703(4) 0.25 0.8556(3) 1. 0 d
Ba3 Ba2+ 2 e 0.0892(4) 0.25 0.3199(3) 1. 0 d
Ba4 Ba2+ 2 e 0.7010(4) 0.25 0.8957(3) 1. 0 d
Cu1 Cu1+ 2 e 0.6680(8) 0.25 0.6546(7) 1. 0 d
Cu2 Cu1+ 2 e 0.0646(9) 0.25 0.0904(7) 1. 0 d
I1 I1- 2 e 0.5627(6) 0.25 0.1438(4) 1. 0 d
I2 I1- 2 e 0.1522(5) 0.25 0.5854(4) 1. 0 d
O1 O2- 2 e 0.532(3) 0.25 0.576(3) 1. 0 d
O2 O2- 2 e 0.943(4) 0.25 0.175(3) 1. 0 d
O3 O2- 2 e 0.808(4) 0.25 0.730(4) 1. 0 d
O4 O2- 2 e 0.209(4) 0.25 0.033(3) 1. 0 d

loop_
_atom_type_symbol
_atom_type_oxidation_number
Ba2+ 2.000
Cu1+ 1.000
I1- -1.000
O2- -2.000
